data_7100524
loop_
_publ_author_name
'K. C. Kumara Swamy'
'Manab Chakravarty'
'Praveen Kommana'

_publ_section_title
;
Nonstoichiometry induced by differential oxygen/ lone
pair occupation in chiral bicyclic 1,1'-binaphthoxy cyclodiphosphazanes
;
_journal_name_full 'Chemical Communications'
_journal_paper_doi 10.1039/b509327a
_journal_year 2005
_chemical_formula_sum 'C28 H30 N2 O3.1 P2'
_chemical_formula_weight 506.08
_space_group_IT_number 19
_symmetry_cell_setting orthorhombic
_symmetry_space_group_name_Hall 'P 2ac 2ab'
_symmetry_space_group_name_H-M 'P 21 21 21'
_cell_angle_alpha 90.00
_cell_angle_beta 90.00
_cell_angle_gamma 90.00
_cell_formula_units_Z 4
_cell_length_a 9.7123(6)
_cell_length_b 15.1885(9)
_cell_length_c 17.8209(10)
_cell_measurement_temperature 273(2)
_cell_volume 2628.9(3)
_diffrn_ambient_temperature 273(2)
_exptl_crystal_density_diffrn 1.275
_cod_database_code 7100524

loop_
_symmetry_equiv_pos_as_xyz
'x, y, z'
'-x+1/2, -y, z+1/2'
'-x, y+1/2, -z+1/2'
'x+1/2, -y+1/2, -z'

loop_
_atom_site_label
_atom_site_type_symbol
_atom_site_fract_x
_atom_site_fract_y
_atom_site_fract_z
_atom_site_U_iso_or_equiv
_atom_site_adp_type
_atom_site_occupancy
_atom_site_symmetry_multiplicity
_atom_site_calc_flag
_atom_site_refinement_flags
_atom_site_disorder_assembly
_atom_site_disorder_group
P1 P 0.68195(5) 0.51212(3) -0.01291(3) 0.04685(12) Uani 1 1 d . . .
P2 P 0.78389(5) 0.43324(3) 0.09660(3) 0.04761(13) Uani 1 1 d . . .
O1 O 0.60423(13) 0.60158(8) 0.01512(7) 0.0483(3) Uani 1 1 d . . .
O2 O 0.75476(12) 0.48761(9) 0.17372(6) 0.0511(3) Uani 1 1 d . . .
O3 O 0.6632(3) 0.50228(17) -0.08966(13) 0.0680(6) Uani 0.60 1 d P . .
O4 O 0.8670(3) 0.35987(19) 0.11019(17) 0.0686(8) Uani 0.50 1 d P . .
N1 N 0.83325(14) 0.50965(10) 0.03238(8) 0.0464(3) Uani 1 1 d . . .
N2 N 0.63427(16) 0.43269(10) 0.04828(9) 0.0494(3) Uani 1 1 d . . .
C1 C 0.97657(18) 0.52550(12) 0.00628(11) 0.0513(4) Uani 1 1 d . . .
C2 C 1.0319(3) 0.44106(16) -0.03011(18) 0.0876(8) Uani 1 1 d . . .
H2A H 1.0401 0.3959 0.0073 0.131 Uiso 1 1 calc R . .
H2B H 1.1206 0.4525 -0.0518 0.131 Uiso 1 1 calc R . .
H2C H 0.9695 0.4220 -0.0686 0.131 Uiso 1 1 calc R . .
C3 C 0.9759(2) 0.59786(13) -0.05316(12) 0.0600(5) Uani 1 1 d . . .
H3A H 0.9107 0.5834 -0.0917 0.090 Uiso 1 1 calc R . .
H3B H 1.0661 0.6029 -0.0748 0.090 Uiso 1 1 calc R . .
H3C H 0.9507 0.6528 -0.0304 0.090 Uiso 1 1 calc R . .
C4 C 1.0618(3) 0.5537(2) 0.07276(14) 0.0893(8) Uani 1 1 d . . .
H4A H 1.0235 0.6063 0.0940 0.134 Uiso 1 1 calc R . .
H4B H 1.1546 0.5648 0.0568 0.134 Uiso 1 1 calc R . .
H4C H 1.0615 0.5078 0.1098 0.134 Uiso 1 1 calc R . .
C5 C 0.5283(2) 0.36386(13) 0.03738(13) 0.0640(5) Uani 1 1 d . . .
C6 C 0.5615(6) 0.3138(2) -0.03448(18) 0.1436(18) Uani 1 1 d . . .
H6A H 0.5583 0.3535 -0.0764 0.215 Uiso 1 1 calc R . .
H6B H 0.4952 0.2677 -0.0416 0.215 Uiso 1 1 calc R . .
H6C H 0.6520 0.2887 -0.0307 0.215 Uiso 1 1 calc R . .
C7 C 0.5305(3) 0.29955(16) 0.10252(16) 0.0857(8) Uani 1 1 d . . .
H7A H 0.6206 0.2741 0.1068 0.128 Uiso 1 1 calc R . .
H7B H 0.4641 0.2538 0.0939 0.128 Uiso 1 1 calc R . .
H7C H 0.5082 0.3301 0.1481 0.128 Uiso 1 1 calc R . .
C8 C 0.3923(3) 0.4113(2) 0.0357(3) 0.154(2) Uani 1 1 d . . .
H8A H 0.3852 0.4490 0.0788 0.232 Uiso 1 1 calc R . .
H8B H 0.3188 0.3691 0.0365 0.232 Uiso 1 1 calc R . .
H8C H 0.3862 0.4460 -0.0092 0.232 Uiso 1 1 calc R . .
C9 C 0.67235(17) 0.66743(10) 0.05560(9) 0.0430(4) Uani 1 1 d . . .
C10 C 0.73763(19) 0.73341(11) 0.01413(10) 0.0498(4) Uani 1 1 d . . .
H10 H 0.7290 0.7343 -0.0378 0.060 Uiso 1 1 calc R . .
C11 C 0.8130(2) 0.79581(11) 0.04894(11) 0.0528(4) Uani 1 1 d . . .
H11 H 0.8576 0.8387 0.0207 0.063 Uiso 1 1 calc R . .
C12 C 0.82466(18) 0.79655(11) 0.12820(11) 0.0480(4) Uani 1 1 d . . .
C13 C 0.9075(2) 0.85969(13) 0.16567(13) 0.0596(5) Uani 1 1 d . . .
H13 H 0.9571 0.9006 0.1379 0.072 Uiso 1 1 calc R . .
C14 C 0.9150(2) 0.86091(14) 0.24137(14) 0.0671(6) Uani 1 1 d . . .
H14 H 0.9700 0.9023 0.2654 0.081 Uiso 1 1 calc R . .
C15 C 0.8397(2) 0.79951(15) 0.28373(13) 0.0677(6) Uani 1 1 d . . .
H15 H 0.8444 0.8012 0.3358 0.081 Uiso 1 1 calc R . .
C16 C 0.7596(2) 0.73738(14) 0.24952(11) 0.0574(5) Uani 1 1 d . . .
H16 H 0.7105 0.6974 0.2786 0.069 Uiso 1 1 calc R . .
C17 C 0.75049(18) 0.73308(11) 0.17080(10) 0.0454(4) Uani 1 1 d . . .
C18 C 0.67170(17) 0.66679(10) 0.13259(9) 0.0424(4) Uani 1 1 d . . .
C19 C 0.58512(18) 0.60390(11) 0.17642(9) 0.0428(4) Uani 1 1 d . . .
C20 C 0.45142(18) 0.63208(11) 0.20116(10) 0.0453(4) Uani 1 1 d . . .
C21 C 0.3981(2) 0.71665(12) 0.18293(11) 0.0533(4) Uani 1 1 d . . .
H21 H 0.4510 0.7554 0.1546 0.064 Uiso 1 1 calc R . .
C22 C 0.2701(2) 0.74167(14) 0.20642(13) 0.0640(5) Uani 1 1 d . . .
H22 H 0.2364 0.7969 0.1935 0.077 Uiso 1 1 calc R . .
C23 C 0.1885(2) 0.68443(16) 0.25015(13) 0.0691(6) Uani 1 1 d . . .
H23 H 0.1016 0.7020 0.2662 0.083 Uiso 1 1 calc R . .
C24 C 0.2373(2) 0.60371(15) 0.26874(13) 0.0653(5) Uani 1 1 d . . .
H24 H 0.1830 0.5665 0.2977 0.078 Uiso 1 1 calc R . .
C25 C 0.36873(19) 0.57468(13) 0.24533(10) 0.0510(4) Uani 1 1 d . . .
C26 C 0.4200(2) 0.49111(13) 0.26427(10) 0.0582(5) Uani 1 1 d . . .
H26 H 0.3667 0.4532 0.2932 0.070 Uiso 1 1 calc R . .
C27 C 0.5463(2) 0.46514(12) 0.24084(11) 0.0560(5) Uani 1 1 d . . .
H27 H 0.5798 0.4101 0.2547 0.067 Uiso 1 1 calc R . .
C28 C 0.62746(18) 0.52089(12) 0.19555(9) 0.0458(4) Uani 1 1 d . . .

loop_
_atom_site_aniso_label
_atom_site_aniso_U_11
_atom_site_aniso_U_22
_atom_site_aniso_U_33
_atom_site_aniso_U_23
_atom_site_aniso_U_13
_atom_site_aniso_U_12
P1 0.0464(2) 0.0425(2) 0.0516(2) 0.00034(18) -0.00587(19) 0.00360(18)
P2 0.0438(2) 0.0453(2) 0.0537(2) 0.0051(2) 0.00046(19) 0.00794(19)
O1 0.0450(6) 0.0436(6) 0.0563(7) 0.0007(5) -0.0088(6) 0.0069(5)
O2 0.0479(6) 0.0561(7) 0.0492(6) 0.0051(6) -0.0021(5) 0.0106(6)
O3 0.0796(15) 0.0684(15) 0.0560(12) -0.0023(11) -0.0089(12) 0.0076(13)
O4 0.0680(17) 0.0591(16) 0.079(2) 0.0118(15) 0.0022(15) 0.0170(14)
N1 0.0418(7) 0.0494(8) 0.0480(7) 0.0059(6) 0.0014(6) 0.0068(7)
N2 0.0504(8) 0.0412(7) 0.0566(8) 0.0027(7) -0.0048(7) -0.0007(7)
C1 0.0391(8) 0.0543(10) 0.0606(10) 0.0036(8) 0.0016(8) 0.0043(7)
C2 0.0745(15) 0.0638(13) 0.124(2) 0.0073(14) 0.0356(15) 0.0184(12)
C3 0.0549(11) 0.0634(11) 0.0617(12) 0.0063(9) 0.0127(9) 0.0015(9)
C4 0.0647(13) 0.125(2) 0.0777(15) 0.0176(15) -0.0149(12) -0.0304(15)
C5 0.0585(12) 0.0504(10) 0.0832(14) 0.0029(10) -0.0063(10) -0.0104(9)
C6 0.251(5) 0.092(2) 0.0876(19) -0.0255(17) 0.008(3) -0.083(3)
C7 0.1032(19) 0.0560(13) 0.0978(18) 0.0071(12) 0.0061(16) -0.0237(13)
C8 0.0544(15) 0.107(2) 0.302(6) 0.066(3) -0.030(2) -0.0154(16)
C9 0.0417(8) 0.0380(8) 0.0495(9) 0.0018(7) -0.0007(7) 0.0074(7)
C10 0.0559(10) 0.0455(9) 0.0479(9) 0.0072(8) 0.0099(8) 0.0084(8)
C11 0.0533(10) 0.0422(9) 0.0630(10) 0.0103(8) 0.0159(9) 0.0022(8)
C12 0.0386(8) 0.0400(8) 0.0653(10) -0.0008(7) 0.0081(8) 0.0042(7)
C13 0.0458(10) 0.0459(10) 0.0871(14) -0.0044(10) 0.0062(9) -0.0003(8)
C14 0.0589(12) 0.0567(12) 0.0857(15) -0.0141(11) -0.0105(11) -0.0007(9)
C15 0.0727(14) 0.0685(13) 0.0619(12) -0.0116(10) -0.0102(10) 0.0058(11)
C16 0.0567(11) 0.0593(11) 0.0561(11) -0.0006(9) 0.0024(8) 0.0008(9)
C17 0.0407(9) 0.0428(8) 0.0528(9) 0.0008(7) 0.0033(7) 0.0051(7)
C18 0.0398(8) 0.0363(8) 0.0510(9) 0.0052(6) 0.0042(7) 0.0041(7)
C19 0.0445(9) 0.0437(8) 0.0401(8) 0.0028(7) 0.0015(7) -0.0007(7)
C20 0.0464(9) 0.0445(9) 0.0449(9) 0.0005(7) 0.0009(7) -0.0019(7)
C21 0.0516(10) 0.0459(9) 0.0624(10) 0.0028(8) 0.0039(8) 0.0019(8)
C22 0.0558(11) 0.0551(11) 0.0812(14) -0.0026(10) 0.0034(10) 0.0116(9)
C23 0.0472(10) 0.0745(13) 0.0855(14) -0.0075(11) 0.0147(10) 0.0048(10)
C24 0.0552(11) 0.0693(12) 0.0715(13) 0.0021(11) 0.0168(10) -0.0061(10)
C25 0.0533(9) 0.0539(10) 0.0458(9) 0.0007(8) 0.0063(7) -0.0051(8)
C26 0.0656(12) 0.0570(11) 0.0520(10) 0.0114(9) 0.0114(9) -0.0068(9)
C27 0.0681(12) 0.0464(10) 0.0534(10) 0.0130(8) 0.0057(9) 0.0036(9)
C28 0.0475(9) 0.0479(9) 0.0421(8) 0.0047(7) 0.0025(7) 0.0032(7)

loop_
_geom_bond_atom_site_label_1
_geom_bond_atom_site_label_2
_geom_bond_distance
_geom_bond_site_symmetry_2
_geom_bond_publ_flag
P1 O3 1.388(2) . ?
P1 O1 1.6327(12) . ?
P1 N1 1.6770(14) . ?
P1 N2 1.6908(15) . ?
P2 O4 1.397(3) . ?
P2 O2 1.6281(13) . ?
P2 N2 1.6891(15) . ?
P2 N1 1.6989(14) . ?
O1 C9 1.399(2) . ?
O2 C28 1.391(2) . ?
N1 C1 1.487(2) . ?
N2 C5 1.480(2) . ?
C1 C4 1.507(3) . ?
C1 C3 1.526(3) . ?
C1 C2 1.534(3) . ?
C2 H2A 0.9600 . ?
C2 H2B 0.9600 . ?
C2 H2C 0.9600 . ?
C3 H3A 0.9600 . ?
C3 H3B 0.9600 . ?
C3 H3C 0.9600 . ?
C4 H4A 0.9600 . ?
C4 H4B 0.9600 . ?
C4 H4C 0.9600 . ?
C5 C8 1.505(4) . ?
C5 C7 1.517(3) . ?
C5 C6 1.524(4) . ?
C6 H6A 0.9600 . ?
C6 H6B 0.9600 . ?
C6 H6C 0.9600 . ?
C7 H7A 0.9600 . ?
C7 H7B 0.9600 . ?
C7 H7C 0.9600 . ?
C8 H8A 0.9600 . ?
C8 H8B 0.9600 . ?
C8 H8C 0.9600 . ?
C9 C18 1.372(2) . ?
C9 C10 1.397(2) . ?
C10 C11 1.349(3) . ?
C10 H10 0.9300 . ?
C11 C12 1.417(3) . ?
C11 H11 0.9300 . ?
C12 C13 1.419(3) . ?
C12 C17 1.423(2) . ?
C13 C14 1.351(3) . ?
C13 H13 0.9300 . ?
C14 C15 1.405(3) . ?
C14 H14 0.9300 . ?
C15 C16 1.367(3) . ?
C15 H15 0.9300 . ?
C16 C17 1.407(3) . ?
C16 H16 0.9300 . ?
C17 C18 1.436(2) . ?
C18 C19 1.493(2) . ?
C19 C28 1.369(2) . ?
C19 C20 1.437(2) . ?
C20 C21 1.423(2) . ?
C20 C25 1.423(2) . ?
C21 C22 1.366(3) . ?
C21 H21 0.9300 . ?
C22 C23 1.411(3) . ?
C22 H22 0.9300 . ?
C23 C24 1.356(3) . ?
C23 H23 0.9300 . ?
C24 C25 1.413(3) . ?
C24 H24 0.9300 . ?
C25 C26 1.405(3) . ?
C26 C27 1.354(3) . ?
C26 H26 0.9300 . ?
C27 C28 1.411(3) . ?
C27 H27 0.9300 . ?
